data_7029931
loop_
_publ_author_name
'Zheng, Fangrui'
'Xie, Zuowei'

_publ_section_title
;
 Reaction of o-carboranes with sterically demanding N-heterocyclic
 carbene: synthesis and structural characterization of 1 : 1 adducts.
;
_journal_issue 41
_journal_name_full 'Dalton transactions (Cambridge, England : 2003)'
_journal_page_first 12907
_journal_page_last 12914
_journal_paper_doi 10.1039/c2dt31765f
_journal_volume 41
_journal_year 2012
_chemical_formula_sum 'C29 H47 B10 I N2'
_chemical_formula_weight 658.69
_chemical_name_systematic
;
?
;
_space_group_IT_number 9
_symmetry_cell_setting monoclinic
_symmetry_space_group_name_Hall 'C -2yc'
_symmetry_space_group_name_H-M 'C 1 c 1'
_atom_sites_solution_hydrogens geom
_atom_sites_solution_primary direct
_atom_sites_solution_secondary difmap
_audit_creation_method SHELXL-97
_cell_angle_alpha 90.00
_cell_angle_beta 98.6560(10)
_cell_angle_gamma 90.00
_cell_formula_units_Z 4
_cell_length_a 18.2026(10)
_cell_length_b 12.9296(7)
_cell_length_c 15.5215(8)
_cell_measurement_reflns_used 142
_cell_measurement_temperature 293(2)
_cell_measurement_theta_max 14
_cell_measurement_theta_min -14
_cell_volume 3611.4(3)
_computing_cell_refinement 'BRUKER SMART CCD DIFFRACTOMETER'
_computing_data_collection 'BRUKER SMART CCD DIFFRACTOMETER'
_computing_data_reduction 'BRUKER SMART CCD DIFFRACTOMETER'
_computing_molecular_graphics 'SIEMENS SHELXTL'
_computing_publication_material 'SIEMENS SHELXTL'
_computing_structure_refinement 'SHELXL-97 (Sheldrick, 2008)'
_computing_structure_solution 'SHELXS-97 (Sheldrick, 2008)'
_diffrn_ambient_temperature 293(2)
_diffrn_measured_fraction_theta_full 1.000
_diffrn_measured_fraction_theta_max 1.000
_diffrn_measurement_device_type 'BRUKER SMART CCD DIFFRACTOMETER'
_diffrn_measurement_method 'PHI & OMEGA SCAN'
_diffrn_radiation_monochromator graphite
_diffrn_radiation_source 'fine-focus sealed tube'
_diffrn_radiation_type MoK\a
_diffrn_radiation_wavelength 0.71073
_diffrn_reflns_av_R_equivalents 0.0657
_diffrn_reflns_av_sigmaI/netI 0.0507
_diffrn_reflns_limit_h_max 21
_diffrn_reflns_limit_h_min -20
_diffrn_reflns_limit_k_max 13
_diffrn_reflns_limit_k_min -15
_diffrn_reflns_limit_l_max 13
_diffrn_reflns_limit_l_min -18
_diffrn_reflns_number 9777
_diffrn_reflns_theta_full 25.25
_diffrn_reflns_theta_max 25.25
_diffrn_reflns_theta_min 1.94
_exptl_absorpt_coefficient_mu 0.908
_exptl_absorpt_correction_T_max 1.00000
_exptl_absorpt_correction_T_min 0.563325
_exptl_absorpt_correction_type multi-scan
_exptl_crystal_colour colourless
_exptl_crystal_density_diffrn 1.211
_exptl_crystal_density_method 'not measured'
_exptl_crystal_description block
_exptl_crystal_F_000 1352
_exptl_crystal_size_max 0.50
_exptl_crystal_size_mid 0.40
_exptl_crystal_size_min 0.30
_refine_diff_density_max 0.591
_refine_diff_density_min -0.849
_refine_diff_density_rms 0.090
_refine_ls_abs_structure_details 'Flack H D (1983), Acta Cryst. A39, 876-881'
_refine_ls_abs_structure_Flack -0.10(3)
_refine_ls_extinction_method none
_refine_ls_goodness_of_fit_ref 0.974
_refine_ls_hydrogen_treatment riding
_refine_ls_matrix_type full
_refine_ls_number_parameters 379
_refine_ls_number_reflns 5521
_refine_ls_number_restraints 2
_refine_ls_restrained_S_all 0.973
_refine_ls_R_factor_all 0.0660
_refine_ls_R_factor_gt 0.0522
_refine_ls_shift/su_max 0.001
_refine_ls_shift/su_mean 0.000
_refine_ls_structure_factor_coef Fsqd
_refine_ls_weighting_details 'calc w=1/[\s^2^(Fo^2^)+(0.1517P)^2^+3.0359P] where P=(Fo^2^+2Fc^2^)/3'
_refine_ls_weighting_scheme calc
_refine_ls_wR_factor_gt 0.1574
_refine_ls_wR_factor_ref 0.2000
_reflns_number_gt 4583
_reflns_number_total 5521
_reflns_threshold_expression >2sigma(I)
_cod_data_source_file c2dt31765f.txt
_cod_data_source_block 3g
_cod_depositor_comments
;
The following automatic conversions were performed:

'_symmetry_cell_setting' value 'Monoclinic' changed to 'monoclinic'
according to
/usr/data/users/saulius/automatic-downloads/retrospective/RSC/lib/dictionaries/cif_core.dic
dictionary named 'cif_core.dic' version 2.4.2 from 2011-04-26.

Automatic conversion script
Id: cif_fix_values 2281 2013-09-26 08:29:07Z andrius 
;
_cod_original_sg_symbol_H-M Cc
_cod_database_code 7029931

loop_
_symmetry_equiv_pos_as_xyz
'x, y, z'
'x, -y, z+1/2'
'x+1/2, y+1/2, z'
'x+1/2, -y+1/2, z+1/2'

loop_
_atom_site_label
_atom_site_type_symbol
_atom_site_fract_x
_atom_site_fract_y
_atom_site_fract_z
_atom_site_U_iso_or_equiv
_atom_site_adp_type
_atom_site_occupancy
_atom_site_symmetry_multiplicity
_atom_site_calc_flag
_atom_site_refinement_flags
I1 I 0.35043(4) 0.32695(4) 0.24019(4) 0.0725(3) Uani 1 1 d .
C7 C 0.5498(5) 0.1923(6) 0.1133(5) 0.052(2) Uani 1 1 d .
H7 H 0.5838 0.1216 0.1172 0.063 Uiso 1 1 calc R
C8 C 0.5971(5) 0.2842(7) 0.0970(5) 0.0520(18) Uani 1 1 d .
H8 H 0.6540 0.2589 0.0923 0.062 Uiso 1 1 calc R
C11 C 0.6647(4) 0.2522(5) 0.3578(4) 0.0335(14) Uani 1 1 d .
C12 C 0.7101(6) 0.2076(8) 0.4966(5) 0.054(2) Uani 1 1 d .
H12A H 0.7134 0.1793 0.5522 0.065 Uiso 1 1 calc R
C13 C 0.7610(4) 0.2673(7) 0.4675(5) 0.0498(18) Uani 1 1 d .
H13A H 0.8067 0.2873 0.4981 0.060 Uiso 1 1 calc R
C14 C 0.7699(4) 0.3618(6) 0.3279(5) 0.0461(17) Uani 1 1 d .
C15 C 0.8127(5) 0.3163(8) 0.2733(6) 0.060(2) Uani 1 1 d .
C16 C 0.8507(8) 0.3829(10) 0.2228(7) 0.078(3) Uani 1 1 d .
H16A H 0.8813 0.3551 0.1858 0.094 Uiso 1 1 calc R
C17 C 0.8430(11) 0.4882(13) 0.2278(9) 0.119(6) Uani 1 1 d .
H17A H 0.8668 0.5316 0.1929 0.142 Uiso 1 1 calc R
C18 C 0.7982(7) 0.5307(8) 0.2871(7) 0.077(3) Uani 1 1 d .
H18A H 0.7947 0.6021 0.2923 0.093 Uiso 1 1 calc R
C19 C 0.7607(5) 0.4688(6) 0.3363(5) 0.056(2) Uani 1 1 d .
C20 C 0.7099(6) 0.5133(8) 0.3962(6) 0.066(2) Uani 1 1 d .
H20A H 0.6785 0.4575 0.4131 0.079 Uiso 1 1 calc R
C21 C 0.7555(8) 0.5601(13) 0.4809(9) 0.108(5) Uani 1 1 d .
H21A H 0.7861 0.5072 0.5114 0.163 Uiso 1 1 calc R
H21B H 0.7220 0.5866 0.5178 0.163 Uiso 1 1 calc R
H21C H 0.7865 0.6151 0.4655 0.163 Uiso 1 1 calc R
C22 C 0.6599(10) 0.5955(9) 0.3479(11) 0.109(5) Uani 1 1 d .
H22A H 0.6318 0.5657 0.2967 0.163 Uiso 1 1 calc R
H22B H 0.6899 0.6511 0.3314 0.163 Uiso 1 1 calc R
H22C H 0.6266 0.6216 0.3852 0.163 Uiso 1 1 calc R
C23 C 0.8238(5) 0.1998(8) 0.2667(6) 0.062(2) Uani 1 1 d .
H23A H 0.7868 0.1661 0.2970 0.074 Uiso 1 1 calc R
C24 C 0.8088(13) 0.1635(13) 0.1682(11) 0.102(6) Uani 1 1 d .
H24A H 0.8161 0.0901 0.1653 0.153 Uiso 1 1 calc R
H24B H 0.8426 0.1982 0.1360 0.153 Uiso 1 1 calc R
H24C H 0.7586 0.1803 0.1436 0.153 Uiso 1 1 calc R
C25 C 0.8978(13) 0.1633(12) 0.3074(12) 0.104(7) Uani 1 1 d .
H25A H 0.9066 0.1841 0.3675 0.156 Uiso 1 1 calc R
H25B H 0.9353 0.1927 0.2774 0.156 Uiso 1 1 calc R
H25C H 0.8997 0.0892 0.3039 0.156 Uiso 1 1 calc R
C26 C 0.5870(4) 0.1318(5) 0.4329(4) 0.0388(14) Uani 1 1 d .
C27 C 0.5898(5) 0.0301(5) 0.3993(5) 0.0501(18) Uani 1 1 d .
C28 C 0.5263(6) -0.0310(6) 0.4017(7) 0.068(2) Uani 1 1 d .
H28A H 0.5241 -0.0972 0.3781 0.082 Uiso 1 1 calc R
C29 C 0.4680(6) 0.0055(8) 0.4382(7) 0.076(3) Uani 1 1 d .
H29A H 0.4269 -0.0368 0.4392 0.092 Uiso 1 1 calc R
C30 C 0.4679(6) 0.1054(8) 0.4745(7) 0.070(3) Uani 1 1 d .
H30A H 0.4281 0.1282 0.5006 0.084 Uiso 1 1 calc R
C31 C 0.5294(5) 0.1696(5) 0.4703(5) 0.0491(18) Uani 1 1 d .
C32 C 0.5312(6) 0.2767(7) 0.5121(6) 0.061(2) Uani 1 1 d .
H32A H 0.5685 0.3180 0.4882 0.073 Uiso 1 1 calc R
C33 C 0.5545(9) 0.2700(11) 0.6089(8) 0.090(4) Uani 1 1 d .
H33A H 0.6012 0.2345 0.6211 0.135 Uiso 1 1 calc R
H33B H 0.5176 0.2328 0.6345 0.135 Uiso 1 1 calc R
H33C H 0.5596 0.3385 0.6330 0.135 Uiso 1 1 calc R
C34 C 0.4576(9) 0.3330(9) 0.4923(9) 0.083(4) Uani 1 1 d .
H34A H 0.4618 0.3999 0.5193 0.125 Uiso 1 1 calc R
H34B H 0.4198 0.2938 0.5146 0.125 Uiso 1 1 calc R
H34C H 0.4445 0.3408 0.4304 0.125 Uiso 1 1 calc R
C35 C 0.6554(6) -0.0138(7) 0.3623(6) 0.065(2) Uani 1 1 d .
H35A H 0.6870 0.0449 0.3517 0.078 Uiso 1 1 calc R
C36 C 0.6346(9) -0.0694(11) 0.2754(9) 0.101(4) Uani 1 1 d .
H36A H 0.6049 -0.0245 0.2350 0.151 Uiso 1 1 calc R
H36B H 0.6069 -0.1308 0.2840 0.151 Uiso 1 1 calc R
H36C H 0.6790 -0.0880 0.2526 0.151 Uiso 1 1 calc R
C37 C 0.7020(8) -0.0834(12) 0.4306(10) 0.103(4) Uani 1 1 d .
H37A H 0.7146 -0.0458 0.4841 0.154 Uiso 1 1 calc R
H37B H 0.7467 -0.1042 0.4094 0.154 Uiso 1 1 calc R
H37C H 0.6737 -0.1437 0.4408 0.154 Uiso 1 1 calc R
B1 B 0.4577(6) 0.3567(7) 0.0797(6) 0.050(2) Uani 1 1 d .
H1 H 0.4102 0.3951 0.0401 0.060 Uiso 1 1 calc R
B2 B 0.4590(5) 0.2214(7) 0.1058(7) 0.057(2) Uani 1 1 d .
H2 H 0.4118 0.1696 0.0845 0.068 Uiso 1 1 calc R
B3 B 0.5151(6) 0.2720(7) 0.0303(6) 0.057(2) Uani 1 1 d .
H3 H 0.5063 0.2539 -0.0398 0.068 Uiso 1 1 calc R
B4 B 0.5473(7) 0.3928(7) 0.0760(7) 0.062(3) Uani 1 1 d .
H4 H 0.5601 0.4565 0.0337 0.075 Uiso 1 1 calc R
B5 B 0.5111(5) 0.4193(7) 0.1685(6) 0.0470(19) Uani 1 1 d .
H5 H 0.4992 0.4996 0.1853 0.056 Uiso 1 1 calc R
B6 B 0.4540(5) 0.3108(6) 0.1872(6) 0.0451(19) Uani 1 1 d .
B9 B 0.6052(5) 0.3684(7) 0.1812(5) 0.0428(17) Uani 1 1 d .
H9 H 0.6581 0.4106 0.1966 0.051 Uiso 1 1 calc R
B10 B 0.5427(5) 0.3275(6) 0.2547(6) 0.0416(17) Uani 1 1 d .
H10 H 0.5428 0.3513 0.3228 0.050 Uiso 1 1 calc R
B11 B 0.5185(5) 0.1989(6) 0.2090(6) 0.0431(18) Uani 1 1 d .
H11 H 0.5117 0.1255 0.2429 0.052 Uiso 1 1 calc R
B12 B 0.6203(4) 0.2495(6) 0.2600(5) 0.0375(15) Uani 1 1 d .
H12 H 0.6684 0.1971 0.2650 0.045 Uiso 1 1 calc R
N1 N 0.6523(4) 0.1956(5) 0.4299(4) 0.0396(13) Uani 1 1 d .
N2 N 0.7321(3) 0.2936(5) 0.3826(4) 0.0419(13) Uani 1 1 d .

loop_
_atom_site_aniso_label
_atom_site_aniso_U_11
_atom_site_aniso_U_22
_atom_site_aniso_U_33
_atom_site_aniso_U_23
_atom_site_aniso_U_13
_atom_site_aniso_U_12
I1 0.0392(3) 0.0781(4) 0.1021(5) 0.0155(4) 0.0166(2) 0.0022(3)
C7 0.062(5) 0.051(4) 0.040(4) -0.005(3) -0.005(4) 0.013(3)
C8 0.057(5) 0.061(4) 0.038(4) 0.001(3) 0.009(3) 0.011(4)
C11 0.030(3) 0.040(3) 0.032(3) 0.004(2) 0.010(2) -0.009(3)
C12 0.057(5) 0.070(5) 0.031(4) 0.011(3) -0.003(4) -0.004(5)
C13 0.035(4) 0.078(5) 0.033(4) -0.008(3) -0.005(3) -0.009(3)
C14 0.039(4) 0.062(4) 0.037(4) 0.000(3) 0.004(3) -0.025(3)
C15 0.035(4) 0.100(7) 0.047(5) -0.007(4) 0.010(3) -0.021(4)
C16 0.072(6) 0.111(8) 0.060(7) -0.015(5) 0.037(5) -0.039(7)
C17 0.138(13) 0.154(12) 0.071(8) 0.012(8) 0.040(8) -0.098(11)
C18 0.093(8) 0.064(5) 0.074(6) 0.005(4) 0.012(6) -0.033(5)
C19 0.049(5) 0.066(5) 0.054(4) -0.003(4) 0.006(3) -0.021(4)
C20 0.068(6) 0.062(5) 0.069(5) -0.017(4) 0.019(4) -0.008(4)
C21 0.089(9) 0.147(12) 0.090(9) -0.050(8) 0.017(7) -0.002(8)
C22 0.113(11) 0.062(6) 0.146(12) -0.006(7) 0.001(9) 0.007(7)
C23 0.047(5) 0.081(6) 0.058(6) -0.019(4) 0.011(4) -0.015(4)
C24 0.099(15) 0.133(14) 0.073(9) -0.053(8) 0.012(9) 0.008(8)
C25 0.089(15) 0.132(14) 0.083(10) -0.017(7) -0.013(9) 0.029(8)
C26 0.040(4) 0.042(3) 0.035(3) 0.003(3) 0.007(3) -0.009(3)
C27 0.058(5) 0.040(3) 0.051(4) 0.010(3) 0.003(3) -0.007(3)
C28 0.074(6) 0.043(4) 0.090(7) 0.016(4) 0.017(5) -0.011(4)
C29 0.059(6) 0.075(6) 0.099(7) 0.023(5) 0.023(5) -0.029(5)
C30 0.056(5) 0.079(6) 0.084(6) 0.027(5) 0.035(5) -0.008(4)
C31 0.050(5) 0.055(4) 0.045(4) 0.008(3) 0.014(3) -0.011(3)
C32 0.074(7) 0.060(5) 0.053(5) 0.000(4) 0.024(4) 0.003(5)
C33 0.109(11) 0.098(9) 0.066(7) -0.022(6) 0.022(7) 0.020(7)
C34 0.082(9) 0.091(8) 0.084(8) -0.013(5) 0.037(7) 0.004(6)
C35 0.070(6) 0.050(5) 0.074(6) 0.003(4) 0.009(5) 0.004(4)
C36 0.119(12) 0.091(8) 0.095(9) -0.012(6) 0.024(8) 0.010(7)
C37 0.083(9) 0.122(10) 0.105(9) 0.051(8) 0.021(7) 0.033(8)
B1 0.052(5) 0.046(4) 0.047(5) 0.006(3) -0.010(4) 0.008(4)
B2 0.047(5) 0.048(5) 0.066(6) 0.006(4) -0.026(4) -0.003(4)
B3 0.070(7) 0.063(6) 0.032(4) -0.001(4) -0.010(4) 0.006(5)
B4 0.073(7) 0.047(5) 0.066(6) 0.009(4) 0.008(5) 0.008(4)
B5 0.048(5) 0.044(4) 0.047(5) 0.005(3) 0.002(4) 0.000(3)
B6 0.042(5) 0.044(4) 0.046(5) 0.007(3) -0.002(4) -0.001(3)
B9 0.041(4) 0.053(4) 0.037(4) 0.000(3) 0.016(3) 0.000(4)
B10 0.033(4) 0.048(4) 0.043(4) 0.005(3) 0.005(3) 0.000(3)
B11 0.038(4) 0.040(4) 0.048(5) 0.002(3) -0.005(3) 0.000(3)
B12 0.034(4) 0.045(4) 0.033(4) 0.005(3) 0.003(3) -0.002(3)
N1 0.044(4) 0.050(3) 0.026(3) 0.006(2) 0.008(2) -0.013(3)
N2 0.032(3) 0.055(3) 0.037(3) -0.004(2) 0.001(2) -0.008(3)

loop_
_atom_type_symbol
_atom_type_description
_atom_type_scat_dispersion_real
_atom_type_scat_dispersion_imag
_atom_type_scat_source
C C 0.0033 0.0016 'International Tables Vol C Tables 4.2.6.8 and 6.1.1.4'
H H 0.0000 0.0000 'International Tables Vol C Tables 4.2.6.8 and 6.1.1.4'
B B 0.0013 0.0007 'International Tables Vol C Tables 4.2.6.8 and 6.1.1.4'
N N 0.0061 0.0033 'International Tables Vol C Tables 4.2.6.8 and 6.1.1.4'
I I -0.4742 1.8119 'International Tables Vol C Tables 4.2.6.8 and 6.1.1.4'

loop_
_geom_angle_atom_site_label_1
_geom_angle_atom_site_label_2
_geom_angle_atom_site_label_3
_geom_angle
C8 C7 B11 112.9(6)
C8 C7 B2 113.0(7)
B11 C7 B2 65.6(6)
C8 C7 B3 63.3(6)
B11 C7 B3 120.4(7)
B2 C7 B3 64.0(6)
C7 C8 B4 112.8(8)
C7 C8 B3 63.7(6)
B4 C8 B3 63.7(6)
C7 C8 B9 111.3(6)
B4 C8 B9 66.0(6)
B3 C8 B9 120.0(7)
N2 C11 N1 103.5(6)
N2 C11 B12 126.0(6)
N1 C11 B12 129.1(6)
C13 C12 N1 107.6(7)
C12 C13 N2 106.3(6)
C15 C14 C19 124.7(8)
C15 C14 N2 117.4(7)
C19 C14 N2 117.9(7)
C14 C15 C16 116.9(9)
C14 C15 C23 124.1(8)
C16 C15 C23 118.9(10)
C17 C16 C15 120.7(12)
C16 C17 C18 119.4(9)
C19 C18 C17 121.3(10)
C18 C19 C14 116.9(9)
C18 C19 C20 121.6(9)
C14 C19 C20 121.5(7)
C22 C20 C19 109.7(10)
C22 C20 C21 110.3(10)
C19 C20 C21 111.4(9)
C25 C23 C15 114.2(9)
C25 C23 C24 109.4(12)
C15 C23 C24 110.6(10)
C31 C26 C27 124.1(7)
C31 C26 N1 119.7(6)
C27 C26 N1 116.1(7)
C28 C27 C26 115.9(8)
C28 C27 C35 120.0(8)
C26 C27 C35 124.2(7)
C29 C28 C27 120.8(8)
C28 C29 C30 122.2(8)
C31 C30 C29 118.3(9)
C26 C31 C30 118.6(8)
C26 C31 C32 122.5(7)
C30 C31 C32 118.9(9)
C33 C32 C34 109.8(9)
C33 C32 C31 111.0(8)
C34 C32 C31 112.8(9)
C27 C35 C36 114.1(10)
C27 C35 C37 110.0(9)
C36 C35 C37 111.7(10)
B4 B1 B5 58.8(6)
B4 B1 B3 61.6(6)
B5 B1 B3 109.3(7)
B4 B1 B6 107.1(6)
B5 B1 B6 60.9(5)
B3 B1 B6 108.0(6)
B4 B1 B2 107.1(7)
B5 B1 B2 106.5(6)
B3 B1 B2 60.4(6)
B6 B1 B2 57.6(5)
C7 B2 B6 105.0(6)
C7 B2 B3 58.4(6)
B6 B2 B3 109.5(6)
C7 B2 B1 102.3(7)
B6 B2 B1 60.8(5)
B3 B2 B1 59.1(6)
C7 B2 B11 56.9(5)
B6 B2 B11 63.4(5)
B3 B2 B11 108.2(6)
B1 B2 B11 110.0(6)
C8 B3 C7 53.0(5)
C8 B3 B1 101.6(6)
C7 B3 B1 102.9(7)
C8 B3 B4 57.8(6)
C7 B3 B4 99.7(6)
B1 B3 B4 57.5(6)
C8 B3 B2 99.8(6)
C7 B3 B2 57.6(5)
B1 B3 B2 60.6(6)
B4 B3 B2 104.2(7)
C8 B4 B5 105.7(7)
C8 B4 B1 104.8(7)
B5 B4 B1 62.2(6)
C8 B4 B3 58.5(5)
B5 B4 B3 111.5(8)
B1 B4 B3 60.9(6)
C8 B4 B9 57.4(5)
B5 B4 B9 61.7(5)
B1 B4 B9 110.3(7)
B3 B4 B9 108.4(6)
B4 B5 B1 59.0(6)
B4 B5 B6 106.7(7)
B1 B5 B6 60.2(5)
B4 B5 B10 111.8(7)
B1 B5 B10 110.7(6)
B6 B5 B10 59.8(5)
B4 B5 B9 62.7(6)
B1 B5 B9 108.7(6)
B6 B5 B9 105.0(6)
B10 B5 B9 59.7(5)
B2 B6 B1 61.5(5)
B2 B6 B5 108.0(7)
B1 B6 B5 58.9(5)
B2 B6 B10 111.4(7)
B1 B6 B10 110.3(7)
B5 B6 B10 60.6(5)
B2 B6 B11 60.7(5)
B1 B6 B11 108.5(7)
B5 B6 B11 105.8(6)
B10 B6 B11 60.1(4)
B2 B6 I1 119.0(6)
B1 B6 I1 118.6(5)
B5 B6 I1 122.8(5)
B10 B6 I1 121.4(6)
B11 B6 I1 124.4(5)
C8 B9 B10 108.0(6)
C8 B9 B5 100.2(6)
B10 B9 B5 60.1(4)
C8 B9 B4 56.6(5)
B10 B9 B4 106.3(6)
B5 B9 B4 55.6(5)
C8 B9 B12 88.0(5)
B10 B9 B12 54.5(4)
B5 B9 B12 113.2(5)
B4 B9 B12 134.4(6)
B12 B10 B6 127.8(6)
B12 B10 B9 67.2(5)
B6 B10 B9 105.3(6)
B12 B10 B5 125.6(7)
B6 B10 B5 59.6(5)
B9 B10 B5 60.2(5)
B12 B10 B11 68.7(5)
B6 B10 B11 61.6(5)
B9 B10 B11 99.1(6)
B5 B10 B11 106.1(6)
C7 B11 B2 57.5(5)
C7 B11 B10 107.2(6)
B2 B11 B10 105.7(5)
C7 B11 B6 99.7(6)
B2 B11 B6 55.9(5)
B10 B11 B6 58.3(4)
C7 B11 B12 87.0(6)
B2 B11 B12 133.3(6)
B10 B11 B12 53.1(4)
B6 B11 B12 109.7(5)
C11 B12 B10 108.9(6)
C11 B12 B9 125.1(6)
B10 B12 B9 58.3(4)
C11 B12 B11 132.9(6)
B10 B12 B11 58.2(4)
B9 B12 B11 88.6(5)
C12 N1 C11 110.6(6)
C12 N1 C26 125.4(6)
C11 N1 C26 124.1(6)
C11 N2 C13 112.0(6)
C11 N2 C14 124.2(6)
C13 N2 C14 123.7(6)

loop_
_geom_bond_atom_site_label_1
_geom_bond_atom_site_label_2
_geom_bond_distance
I1 B6 2.177(10)
C7 C8 1.511(13)
C7 B11 1.672(13)
C7 B2 1.683(14)
C7 B3 1.697(12)
C8 B4 1.677(13)
C8 B3 1.691(12)
C8 B9 1.691(11)
C11 N2 1.341(9)
C11 N1 1.384(9)
C11 B12 1.609(10)
C12 C13 1.336(12)
C12 N1 1.370(11)
C13 N2 1.385(9)
C14 C15 1.368(14)
C14 C19 1.401(12)
C14 N2 1.466(10)
C15 C16 1.414(13)
C15 C23 1.525(14)
C16 C17 1.37(2)
C17 C18 1.43(2)
C18 C19 1.358(13)
C19 C20 1.521(13)
C20 C22 1.521(17)
C20 C21 1.567(15)
C23 C25 1.48(2)
C23 C24 1.582(17)
C26 C31 1.364(12)
C26 C27 1.419(10)
C26 N1 1.453(9)
C27 C28 1.405(12)
C27 C35 1.511(13)
C28 C29 1.360(16)
C29 C30 1.409(16)
C30 C31 1.403(12)
C31 C32 1.528(12)
C32 C33 1.500(16)
C32 C34 1.516(18)
C35 C36 1.525(15)
C35 C37 1.545(14)
B1 B4 1.706(16)
B1 B5 1.759(12)
B1 B3 1.767(14)
B1 B6 1.783(13)
B1 B2 1.795(12)
B2 B6 1.725(14)
B2 B3 1.791(16)
B2 B11 1.817(11)
B3 B4 1.778(15)
B4 B5 1.702(15)
B4 B9 1.834(14)
B5 B6 1.796(12)
B5 B10 1.816(11)
B5 B9 1.817(13)
B6 B10 1.800(12)
B6 B11 1.862(12)
B9 B10 1.807(11)
B9 B12 1.958(11)
B10 B12 1.728(11)
B10 B11 1.836(11)
B11 B12 2.012(11)
